data_4319482
loop_
_publ_author_name
'M. Matzapetakis'
'M. Kourgiantakis'
'M. Dakanali'
'C. P. Raptopoulou'
'A. Terzis'
'A. Lakatos'
'T. Kiss'
'I. Banyai'
'L. Iordanidis'
'T. Mavromoustakos'
'A. Salifoglou'

_publ_section_title
;
 Synthesis, pH-Dependent Structural Characterization, and Solution
 Behavior of Aqueous Aluminum and Gallium Citrate Complexes
;
_journal_name_full 'Inorganic Chemistry'
_journal_page_first 1734
_journal_page_last 1744
_journal_paper_doi 10.1021/ic000461l
_journal_volume 40
_journal_year 2001
_chemical_formula_analytical (NH4)5{Ga(C6H4O7)2}.2H2O
_chemical_formula_sum 'C12 H32 Ga N5 O16'
_chemical_formula_weight 572.14
_chemical_name_systematic
; 
 ? 
;
_space_group_IT_number 2
_symmetry_cell_setting triclinic
_symmetry_space_group_name_Hall '-P 1'
_symmetry_space_group_name_H-M 'P -1'
_atom_sites_solution_hydrogens geom
_atom_sites_solution_primary direct
_atom_sites_solution_secondary difmap
_audit_creation_method SHELXL
_cell_angle_alpha 90.95(2)
_cell_angle_beta 105.86(2)
_cell_angle_gamma 119.28(1)
_cell_formula_units_Z 1
_cell_length_a 9.659(6)
_cell_length_b 9.762(7)
_cell_length_c 7.258(5)
_cell_measurement_reflns_used 25
_cell_measurement_temperature 298
_cell_measurement_theta_max 11.9
_cell_measurement_theta_min 6.4
_cell_volume 564.9(7)
_computing_cell_refinement 'Program LEAST (UCLA Crystallographic package, C.E.Strouse 1994)'
_computing_data_collection 'Program COLLECT (UCLA Crystallographic package, C.E.Strouse 1994)'
_computing_data_reduction 'Program REDUCE (UCLA Crystallographic package, C.E.Strouse 1994)'
_computing_molecular_graphics ORTEP
_computing_structure_refinement 'SHELXL-93 (Sheldrick, 1993)'
_computing_structure_solution 'SHELXS-86 (Sheldrick, 1990)'
_diffrn_ambient_temperature 298
_diffrn_measurement_device 'Crystal Logic Dual Goniometer'
_diffrn_measurement_method 'theta-2theta scans'
_diffrn_radiation_monochromator graphite
_diffrn_radiation_source 'fine-focus sealed tube'
_diffrn_radiation_type MoK\a
_diffrn_radiation_wavelength 0.71073
_diffrn_reflns_av_R_equivalents 0.0196
_diffrn_reflns_av_sigmaI/netI 0.0407
_diffrn_reflns_limit_h_max 11
_diffrn_reflns_limit_h_min -11
_diffrn_reflns_limit_k_max 11
_diffrn_reflns_limit_k_min -11
_diffrn_reflns_limit_l_max 0
_diffrn_reflns_limit_l_min -8
_diffrn_reflns_number 2168
_diffrn_reflns_theta_max 25.00
_diffrn_reflns_theta_min 2.43
_diffrn_standards_decay_% 2.9
_diffrn_standards_interval_count 97
_diffrn_standards_number 3
_exptl_absorpt_coefficient_mu 1.306
_exptl_absorpt_correction_T_max 1.00
_exptl_absorpt_correction_T_min 0.84
_exptl_absorpt_correction_type 'psi-scan empirical'
_exptl_crystal_colour colorless
_exptl_crystal_density_diffrn 1.681
_exptl_crystal_density_meas 1.66
_exptl_crystal_density_method 'floating method'
_exptl_crystal_description parallelipiped
_exptl_crystal_F_000 298
_exptl_crystal_size_max 0.40
_exptl_crystal_size_mid 0.10
_exptl_crystal_size_min 0.10
_refine_diff_density_max 0.561
_refine_diff_density_min -0.452
_refine_diff_density_rms 0.071
_refine_ls_extinction_method none
_refine_ls_goodness_of_fit_all 1.077
_refine_ls_goodness_of_fit_obs 1.078
_refine_ls_matrix_type full
_refine_ls_number_parameters 225
_refine_ls_number_reflns 1997
_refine_ls_number_restraints 0
_refine_ls_restrained_S_all 1.077
_refine_ls_restrained_S_obs 1.078
_refine_ls_R_factor_all 0.0285
_refine_ls_R_factor_obs 0.0281
_refine_ls_shift/esd_max -0.023
_refine_ls_shift/esd_mean 0.002
_refine_ls_structure_factor_coef Fsqd
_refine_ls_weighting_details 'w=1/[\s^2^(Fo^2^)+(0.0314P)^2^+0.3867P] where P=(Fo^2^+2Fc^2^)/3'
_refine_ls_weighting_scheme calc
_refine_ls_wR_factor_all 0.0755
_refine_ls_wR_factor_obs 0.0749
_reflns_number_observed 1967
_reflns_number_total 1997
_reflns_observed_criterion >2sigma(I)
_cod_data_source_file ic000461l_2.cif
_cod_data_source_block shel93
_cod_depositor_comments
;
The following automatic conversions were performed:

'_refine_ls_weighting_scheme' value 'calc
w=1/[\s^2^(Fo^2^)+(0.0314P)^2^+0.3867P] where P=(Fo^2^+2Fc^2^)/3' was
changed to 'calc'. New tag '_refine_ls_weighting_details' was
created. The value of the new tag was set to
'w=1/[\s^2^(Fo^2^)+(0.0314P)^2^+0.3867P] where P=(Fo^2^+2Fc^2^)/3'.

Automatic conversion script
Id: cif_fix_values 3143 2015-03-26 13:38:13Z robertas 
;
_cod_database_code 4319482

loop_
_symmetry_equiv_pos_as_xyz
'x, y, z'
'-x, -y, -z'

loop_
_atom_site_aniso_label
_atom_site_aniso_U_11
_atom_site_aniso_U_22
_atom_site_aniso_U_33
_atom_site_aniso_U_23
_atom_site_aniso_U_13
_atom_site_aniso_U_12
Ga 0.0145(2) 0.0181(2) 0.0191(2) 0.00360(12) 0.00498(12) 0.00680(13)
O1 0.0210(7) 0.0223(7) 0.0329(8) 0.0069(6) 0.0015(6) 0.0104(6)
O3 0.0180(7) 0.0194(7) 0.0196(7) 0.0054(5) 0.0052(5) 0.0073(6)
O4 0.0306(9) 0.0377(9) 0.0406(10) 0.0041(7) 0.0215(8) 0.0060(7)
C1 0.0252(10) 0.0232(10) 0.0242(10) 0.0071(8) 0.0087(8) 0.0142(9)
O2 0.0396(9) 0.0261(8) 0.0393(9) 0.0091(7) 0.0000(7) 0.0194(7)
C2 0.0204(10) 0.0182(10) 0.0293(11) 0.0056(8) 0.0057(9) 0.0084(8)
C3 0.0152(9) 0.0180(9) 0.0242(10) 0.0056(8) 0.0057(8) 0.0073(8)
C4 0.0181(10) 0.0251(10) 0.0273(11) 0.0058(8) 0.0083(8) 0.0110(8)
O5 0.0208(7) 0.0268(8) 0.0285(8) -0.0024(6) 0.0102(6) 0.0061(6)
C5 0.0190(10) 0.0226(10) 0.0310(12) 0.0022(9) 0.0012(9) 0.0085(9)
C6 0.0205(10) 0.0320(12) 0.0370(13) 0.0110(10) 0.0081(9) 0.0137(9)
O6 0.0718(15) 0.084(2) 0.0381(11) 0.0099(10) -0.0004(10) 0.0613(14)
O7 0.0611(13) 0.0465(12) 0.0683(14) -0.0100(10) -0.0094(11) 0.0391(11)
OW 0.075(2) 0.0629(14) 0.0486(13) 0.0105(11) 0.0325(13) 0.0427(14)
N3 0.061(3) 0.067(3) 0.046(3) 0.027(2) -0.002(2) 0.016(3)
N1 0.0511(15) 0.0467(13) 0.0282(11) 0.0136(10) 0.0158(10) 0.0353(13)
N2 0.0313(12) 0.0365(12) 0.0467(14) 0.0017(10) 0.0111(10) 0.0184(10)

loop_
_atom_site_label
_atom_site_type_symbol
_atom_site_fract_x
_atom_site_fract_y
_atom_site_fract_z
_atom_site_U_iso_or_equiv
_atom_site_thermal_displace_type
_atom_site_occupancy
_atom_site_calc_flag
_atom_site_refinement_flags
_atom_site_disorder_group
Ga Ga 0.0000 0.0000 0.0000 0.01811(12) Uani 1 d S .
O1 O -0.0106(2) 0.1928(2) -0.0955(2) 0.0274(3) Uani 1 d . .
O3 O 0.1906(2) 0.1411(2) 0.2162(2) 0.0202(3) Uani 1 d . .
O4 O 0.3992(2) 0.2504(2) -0.1418(3) 0.0393(4) Uani 1 d . .
C1 C 0.1053(3) 0.3404(2) -0.0498(3) 0.0231(4) Uani 1 d . .
O2 O 0.0840(2) 0.4461(2) -0.1209(3) 0.0367(4) Uani 1 d . .
C2 C 0.2743(3) 0.3910(2) 0.0985(3) 0.0239(4) Uani 1 d . .
C3 C 0.3115(2) 0.2562(2) 0.1401(3) 0.0198(4) Uani 1 d . .
C4 C 0.2976(2) 0.1776(2) -0.0563(3) 0.0233(4) Uani 1 d . .
O5 O 0.1662(2) 0.0391(2) -0.1306(2) 0.0278(3) Uani 1 d . .
C5 C 0.4874(3) 0.3292(3) 0.2881(3) 0.0269(5) Uani 1 d . .
C6 C 0.5514(3) 0.2144(3) 0.3342(3) 0.0299(5) Uani 1 d . .
O6 O 0.6579(3) 0.2497(3) 0.5000(3) 0.0590(6) Uani 1 d . .
O7 O 0.5077(3) 0.1031(2) 0.2064(3) 0.0607(6) Uani 1 d . .
OW O 0.1216(4) 0.2616(3) 0.4994(4) 0.0559(6) Uani 1 d . .
N3 N 0.0000 0.5000 -0.5000 0.070(2) Uani 1 d S .
N1 N 0.2312(3) -0.0297(3) 0.5141(3) 0.0365(5) Uani 1 d . .
N2 N 0.2949(3) -0.2313(3) 0.0931(4) 0.0382(5) Uani 1 d . .
H2A H 0.2791(29) 0.4378(28) 0.2204(36) 0.020(6) Uiso 1 d . .
H2B H 0.3609(33) 0.4743(31) 0.0631(37) 0.028(6) Uiso 1 d . .
H5A H 0.4876(30) 0.3766(29) 0.4105(37) 0.024(6) Uiso 1 d . .
H5B H 0.5691(39) 0.4156(37) 0.2457(44) 0.045(8) Uiso 1 d . .
HOWA H 0.1410(45) 0.2221(43) 0.4059(57) 0.061(10) Uiso 1 d . .
HOWB H 0.0712(54) 0.2866(53) 0.4416(62) 0.067(15) Uiso 1 d . .
HN1A H 0.2804(44) -0.0910(42) 0.5148(51) 0.059(10) Uiso 1 d . .
HN1B H 0.2322(42) 0.0214(42) 0.4135(57) 0.056(9) Uiso 1 d . .
HN1C H 0.2750(47) 0.0409(47) 0.6154(61) 0.065(11) Uiso 1 d . .
HN1D H 0.1297(51) -0.0939(44) 0.5062(51) 0.057(10) Uiso 1 d . .
HN2A H 0.2299(49) -0.3281(50) 0.0238(57) 0.064(11) Uiso 1 d . .
HN2B H 0.3285(46) -0.2330(43) 0.2206(63) 0.061(10) Uiso 1 d . .
HN2C H 0.3907(75) -0.1818(65) 0.0698(83) 0.119(19) Uiso 1 d . .
HN2D H 0.2375(66) -0.1928(60) 0.0753(72) 0.098(16) Uiso 1 d . .
HN3A H -0.1039(99) 0.4341(89) -0.5085(103) 0.049(20) Uiso 0.50 d P .
HN3B H -0.0217(90) 0.4997(84) -0.6073(112) 0.043(21) Uiso 0.50 d P .
HN3C H 0.0468(111) 0.4367(104) -0.4926(137) 0.069(28) Uiso 0.50 d P .

loop_
_atom_type_symbol
_atom_type_description
_atom_type_scat_dispersion_real
_atom_type_scat_dispersion_imag
_atom_type_scat_source
C C 0.0033 0.0016 'International Tables Vol C Tables 4.2.6.8 and 6.1.1.4'
H H 0.0000 0.0000 'International Tables Vol C Tables 4.2.6.8 and 6.1.1.4'
O O 0.0106 0.0060 'International Tables Vol C Tables 4.2.6.8 and 6.1.1.4'
Ga Ga 0.2307 1.6083 'International Tables Vol C Tables 4.2.6.8 and 6.1.1.4'
N N 0.0061 0.0033 'International Tables Vol C Tables 4.2.6.8 and 6.1.1.4'

loop_
_geom_angle_atom_site_label_1
_geom_angle_atom_site_label_2
_geom_angle_atom_site_label_3
_geom_angle
_geom_angle_site_symmetry_1
_geom_angle_site_symmetry_3
_geom_angle_publ_flag
O3 Ga O3 180.0 2 . ?
O3 Ga O5 84.36(8) 2 2 ?
O3 Ga O5 95.64(8) . 2 ?
O3 Ga O5 95.64(8) 2 . ?
O3 Ga O5 84.36(8) . . ?
O5 Ga O5 180.0 2 . ?
O3 Ga O1 90.73(7) 2 . ?
O3 Ga O1 89.27(7) . . ?
O5 Ga O1 90.91(7) 2 . ?
O5 Ga O1 89.09(7) . . ?
O3 Ga O1 89.27(7) 2 2 ?
O3 Ga O1 90.73(7) . 2 ?
O5 Ga O1 89.09(7) 2 2 ?
O5 Ga O1 90.91(7) . 2 ?
O1 Ga O1 180.0 . 2 ?
C1 O1 Ga 128.36(14) . . ?
C3 O3 Ga 107.07(12) . . ?
O2 C1 O1 122.2(2) . . ?
O2 C1 C2 117.8(2) . . ?
O1 C1 C2 120.0(2) . . ?
C1 C2 C3 115.5(2) . . ?
O3 C3 C5 110.2(2) . . ?
O3 C3 C2 109.5(2) . . ?
C5 C3 C2 108.3(2) . . ?
O3 C3 C4 109.5(2) . . ?
C5 C3 C4 112.1(2) . . ?
C2 C3 C4 107.2(2) . . ?
O4 C4 O5 122.9(2) . . ?
O4 C4 C3 121.3(2) . . ?
O5 C4 C3 115.5(2) . . ?
C4 O5 Ga 109.76(13) . . ?
C6 C5 C3 115.6(2) . . ?
O7 C6 O6 124.5(2) . . ?
O7 C6 C5 119.5(2) . . ?
O6 C6 C5 115.7(2) . . ?

loop_
_geom_bond_atom_site_label_1
_geom_bond_atom_site_label_2
_geom_bond_distance
_geom_bond_site_symmetry_2
_geom_bond_publ_flag
Ga O3 1.902(2) 2 ?
Ga O3 1.902(2) . ?
Ga O5 1.966(2) 2 ?
Ga O5 1.966(2) . ?
Ga O1 2.056(2) . ?
Ga O1 2.056(2) 2 ?
O1 C1 1.281(3) . ?
O3 C3 1.422(2) . ?
O4 C4 1.232(3) . ?
C1 O2 1.241(3) . ?
C1 C2 1.517(3) . ?
C2 C3 1.539(3) . ?
C3 C5 1.530(3) . ?
C3 C4 1.549(3) . ?
C4 O5 1.285(3) . ?
C5 C6 1.525(3) . ?
C6 O7 1.234(3) . ?
C6 O6 1.260(3) . ?
